data_4306624
loop_
_publ_author_name
'Annekathrin Seifert'
'Gerald Linti'

_publ_contact_author_address
;University of Heidelberg
Institute of Inorganic Chemistry
Im Neuenheimer Feld 270
D-69120 Heidelberg
Germany
;
_publ_contact_author_email gerald.linti@aci.uni-hedielberg.de
_publ_contact_author_fax Int+6221546617
_publ_contact_author_name 'Gerald Linti'
_publ_contact_author_phone Int+6221548468
_publ_section_title
;
2,2,6,6-Tetramethylpiperidinogallium as a Terminal and Bridging Ligand in
Homo- and Heteroleptic Chromium, Nickel, and Cobalt Complexes
;
_journal_name_full 'Inorganic Chemistry'
_journal_page_first 11398
_journal_page_last 11404
_journal_paper_doi 10.1021/ic801437n
_journal_volume 47
_journal_year 2008
_chemical_formula_sum 'C33 H54 Cr2 Ga3 N3 O6'
_chemical_formula_weight 901.95
_space_group_IT_number 15
_symmetry_cell_setting monoclinic
_symmetry_Int_Tables_number 15
_symmetry_space_group_name_Hall '-C 2yc'
_symmetry_space_group_name_H-M 'C 1 2/c 1'
_atom_sites_solution_hydrogens geom
_atom_sites_solution_primary direct
_atom_sites_solution_secondary difmap
_audit_creation_method SHELXL-97
_cell_angle_alpha 90.00
_cell_angle_beta 103.09(3)
_cell_angle_gamma 90.00
_cell_formula_units_Z 4
_cell_length_a 10.554(2)
_cell_length_b 39.150(8)
_cell_length_c 10.150(2)
_cell_measurement_temperature 200(2)
_cell_volume 4084.9(15)
_computing_structure_refinement 'SHELXL-97 (Sheldrick, 1997)'
_computing_structure_solution 'SHELXS-97 (Sheldrick, 1990)'
_diffrn_ambient_temperature 200(2)
_diffrn_measured_fraction_theta_full 0.987
_diffrn_measured_fraction_theta_max 0.987
_diffrn_radiation_monochromator graphite
_diffrn_radiation_type MoK\a
_diffrn_radiation_wavelength 0.71073
_diffrn_reflns_av_R_equivalents 0.0754
_diffrn_reflns_av_sigmaI/netI 0.0527
_diffrn_reflns_limit_h_max 12
_diffrn_reflns_limit_h_min -12
_diffrn_reflns_limit_k_max 44
_diffrn_reflns_limit_k_min -44
_diffrn_reflns_limit_l_max 11
_diffrn_reflns_limit_l_min -11
_diffrn_reflns_number 12870
_diffrn_reflns_theta_full 23.98
_diffrn_reflns_theta_max 23.98
_diffrn_reflns_theta_min 2.05
_diffrn_source 'fine-focus sealed tube'
_exptl_absorpt_coefficient_mu 2.509
_exptl_absorpt_correction_T_max .49
_exptl_absorpt_correction_T_min .48
_exptl_absorpt_correction_type sphere
_exptl_crystal_colour darkblue
_exptl_crystal_density_diffrn 1.467
_exptl_crystal_density_method 'not measured'
_exptl_crystal_description prism
_exptl_crystal_F_000 1848
_exptl_crystal_size_max .43
_exptl_crystal_size_mid .36
_exptl_crystal_size_min .30
_refine_diff_density_max 0.764
_refine_diff_density_min -0.588
_refine_diff_density_rms 0.085
_refine_ls_extinction_method none
_refine_ls_goodness_of_fit_ref 0.891
_refine_ls_hydrogen_treatment constr
_refine_ls_matrix_type full
_refine_ls_number_parameters 238
_refine_ls_number_reflns 3179
_refine_ls_number_restraints 0
_refine_ls_restrained_S_all 0.891
_refine_ls_R_factor_all 0.0509
_refine_ls_R_factor_gt 0.0362
_refine_ls_shift/su_max 0.005
_refine_ls_shift/su_mean 0.000
_refine_ls_structure_factor_coef Fsqd
_refine_ls_weighting_details 'calc w=1/[\s^2^(Fo^2^)+(0.0664P)^2^+0.0000P] where P=(Fo^2^+2Fc^2^)/3'
_refine_ls_weighting_scheme calc
_refine_ls_wR_factor_gt 0.0888
_refine_ls_wR_factor_ref 0.0938
_reflns_number_gt 2401
_reflns_number_total 3179
_reflns_threshold_expression >2sigma(I)
_cod_data_source_file ic801437n_si_001_2.cif
_cod_data_source_block as78_comp_3
_cod_original_cell_volume 4085.0(14)
_cod_original_sg_symbol_H-M 'C 2/c'
_cod_database_code 4306624

loop_
_symmetry_equiv_pos_as_xyz
'x, y, z'
'-x, y, -z+1/2'
'x+1/2, y+1/2, z'
'-x+1/2, y+1/2, -z+1/2'
'-x, -y, -z'
'x, -y, z-1/2'
'-x+1/2, -y+1/2, -z'
'x+1/2, -y+1/2, z-1/2'

loop_
_atom_site_label
_atom_site_type_symbol
_atom_site_fract_x
_atom_site_fract_y
_atom_site_fract_z
_atom_site_U_iso_or_equiv
_atom_site_adp_type
_atom_site_occupancy
_atom_site_symmetry_multiplicity
_atom_site_calc_flag
_atom_site_refinement_flags
_atom_site_disorder_assembly
_atom_site_disorder_group
Ga1 Ga -0.13183(4) 0.394738(10) -0.15006(4) 0.03516(15) Uani 1 1 d . . .
Ga2 Ga 0.0000 0.313069(14) -0.2500 0.04073(19) Uani 1 2 d S . .
Cr1 Cr 0.08388(5) 0.368378(14) -0.14395(6) 0.03317(18) Uani 1 1 d . . .
O1 O 0.3520(3) 0.33611(8) -0.0946(4) 0.0671(9) Uani 1 1 d . . .
O2 O 0.2014(3) 0.43185(8) 0.0076(3) 0.0635(9) Uani 1 1 d . . .
O3 O 0.0532(4) 0.33387(9) 0.1140(4) 0.0742(10) Uani 1 1 d . . .
C1 C 0.2491(4) 0.34876(10) -0.1149(5) 0.0486(11) Uani 1 1 d . . .
C2 C 0.1556(4) 0.40757(11) -0.0508(4) 0.0450(10) Uani 1 1 d . . .
C3 C 0.0645(4) 0.34743(11) 0.0159(5) 0.0497(11) Uani 1 1 d . . .
C4 C -0.2297(5) 0.45439(10) -0.0392(5) 0.0554(12) Uani 1 1 d . . .
C5 C -0.3650(7) 0.46783(14) -0.0459(10) 0.119(3) Uani 1 1 d . . .
H5A H -0.4165 0.4657 -0.1400 0.142 Uiso 1 1 calc R . .
H5B H -0.3592 0.4924 -0.0227 0.142 Uiso 1 1 calc R . .
C6 C -0.4382(8) 0.44904(16) 0.0503(12) 0.139(4) Uani 1 1 d . . .
H6A H -0.5254 0.4592 0.0432 0.167 Uiso 1 1 calc R . .
H6B H -0.3886 0.4508 0.1453 0.167 Uiso 1 1 calc R . .
C7 C -0.4505(5) 0.41071(14) 0.0040(8) 0.094(2) Uani 1 1 d . . .
H7A H -0.4985 0.3977 0.0608 0.113 Uiso 1 1 calc R . .
H7B H -0.5001 0.4093 -0.0911 0.113 Uiso 1 1 calc R . .
C8 C -0.3183(4) 0.39553(11) 0.0166(5) 0.0528(11) Uani 1 1 d . . .
C9 C -0.1363(7) 0.46439(16) 0.0961(7) 0.101(2) Uani 1 1 d . . .
H9A H -0.1765 0.4587 0.1714 0.151 Uiso 1 1 calc R . .
H9B H -0.1188 0.4890 0.0965 0.151 Uiso 1 1 calc R . .
H9C H -0.0544 0.4518 0.1061 0.151 Uiso 1 1 calc R . .
C10 C -0.1708(7) 0.46852(13) -0.1501(7) 0.094(2) Uani 1 1 d . . .
H10A H -0.2203 0.4603 -0.2380 0.141 Uiso 1 1 calc R . .
H10B H -0.0803 0.4609 -0.1362 0.141 Uiso 1 1 calc R . .
H10C H -0.1734 0.4935 -0.1483 0.141 Uiso 1 1 calc R . .
C11 C -0.2484(8) 0.38928(19) 0.1676(6) 0.104(2) Uani 1 1 d . . .
H11A H -0.2545 0.4099 0.2205 0.157 Uiso 1 1 calc R . .
H11B H -0.1566 0.3838 0.1733 0.157 Uiso 1 1 calc R . .
H11C H -0.2901 0.3702 0.2036 0.157 Uiso 1 1 calc R . .
C12 C -0.3323(5) 0.35942(11) -0.0482(6) 0.0617(13) Uani 1 1 d . . .
H12A H -0.3674 0.3614 -0.1459 0.093 Uiso 1 1 calc R . .
H12B H -0.3915 0.3457 -0.0082 0.093 Uiso 1 1 calc R . .
H12C H -0.2468 0.3484 -0.0314 0.093 Uiso 1 1 calc R . .
C13 C -0.0730(10) 0.24645(19) -0.1751(11) 0.050(2) Uani 0.50 1 d P A 1
C14 C -0.1031(11) 0.2120(2) -0.2510(12) 0.063(3) Uani 0.50 1 d P A 1
H14A H -0.1646 0.1989 -0.2098 0.075 Uiso 0.50 1 calc PR A 1
H14B H -0.1472 0.2167 -0.3462 0.075 Uiso 0.50 1 calc PR A 1
C15 C 0.0000 0.19266(19) -0.2500 0.093(3) Uani 1 2 d S . .
H15A H 0.0169 0.1778 -0.1689 0.111 Uiso 0.50 1 calc PR A 1
H15B H -0.0169 0.1778 -0.3311 0.111 Uiso 0.50 1 calc PR A 1
C16 C -0.0199(11) 0.2400(3) -0.0199(10) 0.068(3) Uani 0.50 1 d P A 1
H16A H -0.0838 0.2268 0.0154 0.101 Uiso 0.50 1 calc PR A 1
H16B H -0.0047 0.2620 0.0274 0.101 Uiso 0.50 1 calc PR A 1
H16C H 0.0619 0.2273 -0.0056 0.101 Uiso 0.50 1 calc PR A 1
C17 C -0.199(3) 0.2681(6) -0.189(3) 0.100(9) Uani 0.50 1 d P A 1
H17A H -0.2294 0.2754 -0.2831 0.149 Uiso 0.50 1 calc PR A 1
H17B H -0.1799 0.2882 -0.1305 0.149 Uiso 0.50 1 calc PR A 1
H17C H -0.2660 0.2543 -0.1618 0.149 Uiso 0.50 1 calc PR A 1
C18 C -0.1418(12) 0.2497(3) -0.2396(11) 0.051(3) Uiso 0.50 1 d P A 2
C19 C -0.1014(10) 0.2156(3) -0.1672(13) 0.057(3) Uiso 0.50 1 d P A 2
H19A H -0.1800 0.2019 -0.1659 0.068 Uiso 0.50 1 calc PR A 2
H19B H -0.0552 0.2199 -0.0725 0.068 Uiso 0.50 1 calc PR A 2
C20 C -0.194(3) 0.2733(8) -0.150(3) 0.072(6) Uiso 0.50 1 d P A 2
H20A H -0.2684 0.2624 -0.1228 0.108 Uiso 0.50 1 calc PR A 2
H20B H -0.2232 0.2945 -0.1983 0.108 Uiso 0.50 1 calc PR A 2
H20C H -0.1264 0.2783 -0.0689 0.108 Uiso 0.50 1 calc PR A 2
C21 C -0.2511(10) 0.2439(3) -0.3665(11) 0.069(3) Uiso 0.50 1 d P A 2
H21A H -0.2243 0.2262 -0.4228 0.103 Uiso 0.50 1 calc PR A 2
H21B H -0.2684 0.2652 -0.4181 0.103 Uiso 0.50 1 calc PR A 2
H21C H -0.3302 0.2365 -0.3393 0.103 Uiso 0.50 1 calc PR A 2
N1 N -0.2373(3) 0.41626(8) -0.0560(3) 0.0397(8) Uani 1 1 d . . .
N2 N 0.0000 0.26640(12) -0.2500 0.077(2) Uani 1 2 d S . .

loop_
_atom_site_aniso_label
_atom_site_aniso_U_11
_atom_site_aniso_U_22
_atom_site_aniso_U_33
_atom_site_aniso_U_23
_atom_site_aniso_U_13
_atom_site_aniso_U_12
Ga1 0.0412(3) 0.0277(2) 0.0390(3) -0.00244(18) 0.01410(18) -0.00071(17)
Ga2 0.0562(4) 0.0262(3) 0.0458(4) 0.000 0.0241(3) 0.000
Cr1 0.0380(3) 0.0285(3) 0.0339(4) 0.0032(3) 0.0100(3) 0.0008(2)
O1 0.0425(18) 0.058(2) 0.096(3) 0.0131(19) 0.0071(16) 0.0111(15)
O2 0.076(2) 0.0499(19) 0.060(2) -0.0103(17) 0.0060(17) -0.0118(17)
O3 0.107(3) 0.072(2) 0.051(2) 0.0177(19) 0.033(2) 0.006(2)
C1 0.054(3) 0.038(2) 0.054(3) 0.006(2) 0.013(2) -0.005(2)
C2 0.050(2) 0.039(2) 0.044(2) 0.004(2) 0.0073(19) -0.0002(19)
C3 0.061(3) 0.045(2) 0.046(3) 0.001(2) 0.018(2) 0.004(2)
C4 0.066(3) 0.033(2) 0.073(3) -0.018(2) 0.026(2) -0.007(2)
C5 0.102(5) 0.036(3) 0.227(10) -0.012(4) 0.056(6) 0.015(3)
C6 0.119(6) 0.060(4) 0.276(12) -0.029(5) 0.124(7) 0.010(4)
C7 0.069(3) 0.054(3) 0.178(7) -0.007(4) 0.070(4) 0.004(3)
C8 0.060(3) 0.048(3) 0.058(3) -0.010(2) 0.030(2) -0.009(2)
C9 0.143(6) 0.074(4) 0.091(5) -0.043(4) 0.039(4) -0.046(4)
C10 0.162(6) 0.031(3) 0.106(5) 0.003(3) 0.063(5) -0.004(3)
C11 0.142(6) 0.123(6) 0.054(4) 0.005(4) 0.033(4) -0.033(5)
C12 0.068(3) 0.039(2) 0.089(4) 0.001(3) 0.040(3) -0.002(2)
C13 0.070(6) 0.021(4) 0.071(7) 0.009(4) 0.038(6) 0.007(4)
C14 0.098(8) 0.031(5) 0.064(7) 0.007(5) 0.030(6) -0.011(5)
C15 0.161(9) 0.029(4) 0.076(6) 0.000 0.001(6) 0.000
C16 0.109(8) 0.049(5) 0.057(6) 0.011(5) 0.045(6) 0.006(5)
C17 0.076(11) 0.049(11) 0.19(3) 0.060(15) 0.071(17) 0.002(8)
N1 0.0484(18) 0.0303(17) 0.043(2) -0.0055(15) 0.0169(15) -0.0012(14)
N2 0.141(6) 0.025(3) 0.096(5) 0.000 0.089(5) 0.000

loop_
_atom_type_symbol
_atom_type_description
_atom_type_scat_dispersion_real
_atom_type_scat_dispersion_imag
_atom_type_scat_source
C C 0.0033 0.0016 'International Tables Vol C Tables 4.2.6.8 and 6.1.1.4'
H H 0.0000 0.0000 'International Tables Vol C Tables 4.2.6.8 and 6.1.1.4'
N N 0.0061 0.0033 'International Tables Vol C Tables 4.2.6.8 and 6.1.1.4'
O O 0.0106 0.0060 'International Tables Vol C Tables 4.2.6.8 and 6.1.1.4'
Cr Cr 0.3209 0.6236 'International Tables Vol C Tables 4.2.6.8 and 6.1.1.4'
Ga Ga 0.2307 1.6083 'International Tables Vol C Tables 4.2.6.8 and 6.1.1.4'

loop_
_geom_angle_atom_site_label_1
_geom_angle_atom_site_label_2
_geom_angle_atom_site_label_3
_geom_angle
_geom_angle_site_symmetry_1
_geom_angle_site_symmetry_3
_geom_angle_publ_flag
N1 Ga1 Cr1 153.52(11) . 2_554 ?
N1 Ga1 Cr1 147.18(11) . . ?
Cr1 Ga1 Cr1 59.27(4) 2_554 . ?
N2 Ga2 Cr1 150.418(18) . . ?
N2 Ga2 Cr1 150.418(18) . 2_554 ?
Cr1 Ga2 Cr1 59.16(4) . 2_554 ?
C1 Cr1 C2 90.07(18) . . ?
C1 Cr1 C3 87.96(19) . . ?
C2 Cr1 C3 91.86(19) . . ?
C1 Cr1 Cr1 126.87(15) . 2_554 ?
C2 Cr1 Cr1 124.86(13) . 2_554 ?
C3 Cr1 Cr1 124.14(14) . 2_554 ?
C1 Cr1 Ga1 86.71(14) . 2_554 ?
C2 Cr1 Ga1 87.04(13) . 2_554 ?
C3 Cr1 Ga1 174.56(14) . 2_554 ?
Cr1 Cr1 Ga1 60.43(3) 2_554 2_554 ?
C1 Cr1 Ga1 172.55(14) . . ?
C2 Cr1 Ga1 86.31(13) . . ?
C3 Cr1 Ga1 85.66(14) . . ?
Cr1 Cr1 Ga1 60.30(3) 2_554 . ?
Ga1 Cr1 Ga1 99.58(3) 2_554 . ?
C1 Cr1 Ga2 86.46(13) . . ?
C2 Cr1 Ga2 174.69(13) . . ?
C3 Cr1 Ga2 84.01(14) . . ?
Cr1 Cr1 Ga2 60.418(18) 2_554 . ?
Ga1 Cr1 Ga2 96.76(3) 2_554 . ?
Ga1 Cr1 Ga2 96.67(3) . . ?
O1 C1 Cr1 178.7(4) . . ?
O2 C2 Cr1 179.4(4) . . ?
O3 C3 Cr1 178.7(4) . . ?
N1 C4 C5 108.4(4) . . ?
N1 C4 C10 107.4(4) . . ?
C5 C4 C10 112.6(5) . . ?
N1 C4 C9 111.0(4) . . ?
C5 C4 C9 111.0(5) . . ?
C10 C4 C9 106.4(5) . . ?
C4 C5 C6 113.9(6) . . ?
C5 C6 C7 106.4(6) . . ?
C8 C7 C6 110.0(5) . . ?
N1 C8 C7 111.7(4) . . ?
N1 C8 C12 107.3(3) . . ?
C7 C8 C12 109.2(4) . . ?
N1 C8 C11 112.0(4) . . ?
C7 C8 C11 111.7(5) . . ?
C12 C8 C11 104.6(4) . . ?
N2 C13 C14 106.6(7) . . ?
N2 C13 C17 101.9(9) . . ?
C14 C13 C17 110.8(14) . . ?
N2 C13 C16 120.6(9) . . ?
C14 C13 C16 110.3(8) . . ?
C17 C13 C16 106.3(13) . . ?
C15 C14 C13 114.7(9) . . ?
C14 C15 C14 110.3(9) 2_554 . ?
C14 C15 C19 107.2(6) 2_554 . ?
C14 C15 C19 28.3(5) . . ?
C14 C15 C19 28.3(5) 2_554 2_554 ?
C14 C15 C19 107.2(6) . 2_554 ?
C19 C15 C19 118.4(8) . 2_554 ?
C20 C18 C19 110.3(15) . . ?
C20 C18 C21 107.0(13) . . ?
C19 C18 C21 110.1(9) . . ?
C20 C18 N2 105.3(13) . . ?
C19 C18 N2 102.5(8) . . ?
C21 C18 N2 121.4(8) . . ?
C18 C19 C15 110.5(8) . . ?
C8 N1 C4 120.5(3) . . ?
C8 N1 Ga1 119.5(2) . . ?
C4 N1 Ga1 119.6(2) . . ?
C13 N2 C13 113.8(7) . 2_554 ?
C13 N2 C18 31.6(4) . . ?
C13 N2 C18 114.9(6) 2_554 . ?
C13 N2 C18 114.9(6) . 2_554 ?
C13 N2 C18 31.6(4) 2_554 2_554 ?
C18 N2 C18 133.6(9) . 2_554 ?
C13 N2 Ga2 123.1(4) . . ?
C13 N2 Ga2 123.1(4) 2_554 . ?
C18 N2 Ga2 113.2(4) . . ?
C18 N2 Ga2 113.2(4) 2_554 . ?

loop_
_geom_bond_atom_site_label_1
_geom_bond_atom_site_label_2
_geom_bond_distance
_geom_bond_site_symmetry_2
_geom_bond_publ_flag
Ga1 N1 1.828(3) . ?
Ga1 Cr1 2.4843(8) 2_554 ?
Ga1 Cr1 2.4876(8) . ?
Ga2 N2 1.827(5) . ?
Ga2 Cr1 2.4899(9) . ?
Ga2 Cr1 2.4899(9) 2_554 ?
Cr1 C1 1.866(5) . ?
Cr1 C2 1.870(5) . ?
Cr1 C3 1.870(5) . ?
Cr1 Cr1 2.4583(15) 2_554 ?
Cr1 Ga1 2.4843(8) 2_554 ?
O1 C1 1.170(5) . ?
O2 C2 1.166(5) . ?
O3 C3 1.158(5) . ?
C4 N1 1.503(5) . ?
C4 C5 1.509(8) . ?
C4 C10 1.509(7) . ?
C4 C9 1.549(8) . ?
C5 C6 1.560(11) . ?
C6 C7 1.569(8) . ?
C7 C8 1.496(7) . ?
C8 N1 1.489(5) . ?
C8 C12 1.552(6) . ?
C8 C11 1.562(8) . ?
C13 N2 1.430(9) . ?
C13 C14 1.551(14) . ?
C13 C17 1.55(3) . ?
C13 C16 1.568(15) . ?
C14 C15 1.323(11) . ?
C15 C14 1.323(11) 2_554 ?
C15 C19 1.750(11) . ?
C15 C19 1.750(11) 2_554 ?
C18 C20 1.49(3) . ?
C18 C19 1.539(15) . ?
C18 C21 1.540(15) . ?
C18 N2 1.658(11) . ?
N2 C13 1.430(9) 2_554 ?
N2 C18 1.658(11) 2_554 ?
